data_2220614
loop_
_publ_author_name
'Zhang, Dehua'
'Zhang, Xiaoyan'
'Guo, Lijuan'

_publ_section_title
;
 (<i>Z</i>)-Ethyl
 3-(4-chlorobenzamido)-2-cyano-3-(4-fluorophenyl)acrylate
;
_journal_coeditor_code RZ2277
_journal_issue 1
_journal_name_full 'Acta Crystallographica Section E'
_journal_page_first o90
_journal_paper_doi 10.1107/S1600536808041469
_journal_volume 65
_journal_year 2009
_chemical_formula_moiety 'C19 H14 Cl F N2 O3'
_chemical_formula_sum 'C19 H14 Cl F N2 O3'
_chemical_formula_weight 372.77
_chemical_name_systematic
;
(<i>Z</i>)-Ethyl 3-(4-chlorobenzamido)-2-cyano-3-(4-fluorophenyl)acrylate
;
_space_group_IT_number 14
_symmetry_cell_setting monoclinic
_symmetry_space_group_name_Hall '-P 2ybc'
_symmetry_space_group_name_H-M 'P 1 21/c 1'
_atom_sites_solution_hydrogens geom
_atom_sites_solution_primary direct
_atom_sites_solution_secondary difmap
_audit_creation_method SHELXL-97
_cell_angle_alpha 90.00
_cell_angle_beta 92.280(4)
_cell_angle_gamma 90.00
_cell_formula_units_Z 4
_cell_length_a 6.1429(5)
_cell_length_b 13.1555(6)
_cell_length_c 22.9263(10)
_cell_measurement_reflns_used 1253
_cell_measurement_temperature 298(2)
_cell_measurement_theta_max 20.34
_cell_measurement_theta_min 3.08
_cell_volume 1851.27(19)
_computing_cell_refinement 'SAINT (Bruker, 1999)'
_computing_data_collection 'SMART (Bruker, 1997)'
_computing_data_reduction 'SAINT (Bruker, 1999)'
_computing_molecular_graphics 'SHELXTL (Sheldrick, 2008)'
_computing_publication_material 'SHELXTL (Sheldrick, 2008)'
_computing_structure_refinement 'SHELXL97 (Sheldrick, 2008)'
_computing_structure_solution 'SHELXS97 (Sheldrick, 2008)'
_diffrn_ambient_temperature 298(2)
_diffrn_measured_fraction_theta_full 0.998
_diffrn_measured_fraction_theta_max 0.998
_diffrn_measurement_device_type 'Bruker SMART 1000 CCD area-detector'
_diffrn_measurement_method 'phi and omega scans'
_diffrn_radiation_monochromator graphite
_diffrn_radiation_source 'fine-focus sealed tube'
_diffrn_radiation_type MoK\a
_diffrn_radiation_wavelength 0.71073
_diffrn_reflns_av_R_equivalents 0.0527
_diffrn_reflns_av_sigmaI/netI 0.0438
_diffrn_reflns_limit_h_max 7
_diffrn_reflns_limit_h_min -7
_diffrn_reflns_limit_k_max 15
_diffrn_reflns_limit_k_min -15
_diffrn_reflns_limit_l_max 27
_diffrn_reflns_limit_l_min -24
_diffrn_reflns_number 23332
_diffrn_reflns_theta_full 25.00
_diffrn_reflns_theta_max 25.00
_diffrn_reflns_theta_min 1.78
_exptl_absorpt_coefficient_mu 0.236
_exptl_absorpt_correction_type none
_exptl_crystal_colour colourless
_exptl_crystal_density_diffrn 1.337
_exptl_crystal_density_method 'not measured'
_exptl_crystal_description block
_exptl_crystal_F_000 768
_exptl_crystal_size_max 0.40
_exptl_crystal_size_mid 0.20
_exptl_crystal_size_min 0.10
_refine_diff_density_max 0.246
_refine_diff_density_min -0.231
_refine_ls_extinction_method none
_refine_ls_goodness_of_fit_ref 1.071
_refine_ls_hydrogen_treatment constr
_refine_ls_matrix_type full
_refine_ls_number_parameters 236
_refine_ls_number_reflns 3259
_refine_ls_number_restraints 0
_refine_ls_restrained_S_all 1.071
_refine_ls_R_factor_all 0.1071
_refine_ls_R_factor_gt 0.0646
_refine_ls_shift/su_max 0.001
_refine_ls_shift/su_mean 0.000
_refine_ls_structure_factor_coef Fsqd
_refine_ls_weighting_details 'calc w=1/[\s^2^(Fo^2^)+(0.0335P)^2^+1.3651P] where P=(Fo^2^+2Fc^2^)/3'
_refine_ls_weighting_scheme calc
_refine_ls_wR_factor_gt 0.1263
_refine_ls_wR_factor_ref 0.1403
_reflns_number_gt 2138
_reflns_number_total 3259
_reflns_threshold_expression I>2sigma(I)
_cod_data_source_file rz2277.cif
_cod_data_source_block I
_cod_depositor_comments
;
The following automatic conversions were performed:
'_symmetry_cell_setting' value 'Monoclinic' changed to 'monoclinic'
according to '/home/saulius/struct/CIF-dictionaries/cif_core.dic'
dictionary named 'cif_core.dic' version 2.4.1 from 2010-06-29.

Automatic conversion script
Id: cif_fix_enum 1527 2010-12-29 10:47:43Z saulius 

The following automatic conversions were performed:

'_symmetry_cell_setting' value 'Monoclinic' changed to 'monoclinic'
according to /home/saulius/struct/CIF-dictionaries/cif_core.dic
dictionary named 'cif_core.dic' version 2.4.1 from 2010-06-29.

Automatic conversion script
Id: cif_fix_values 1715 2011-07-08 13:25:40Z adriana 
;
_cod_original_sg_symbol_H-M 'P 21/c'
_cod_database_code 2220614
_cod_database_fobs_code 2220614

loop_
_symmetry_equiv_pos_as_xyz
'x, y, z'
'-x, y+1/2, -z+1/2'
'-x, -y, -z'
'x, -y-1/2, z-1/2'

loop_
_atom_site_type_symbol
_atom_site_label
_atom_site_fract_x
_atom_site_fract_y
_atom_site_fract_z
_atom_site_U_iso_or_equiv
_atom_site_adp_type
_atom_site_calc_flag
_atom_site_refinement_flags
_atom_site_occupancy
_atom_site_disorder_assembly
_atom_site_disorder_group
C C1 0.4513(5) 0.4421(2) 0.11848(12) 0.0510(7) Uani d . 1 . .
C C2 0.4752(5) 0.3939(2) 0.17187(14) 0.0613(9) Uani d . 1 . .
H H2 0.3761 0.4064 0.2006 0.074 Uiso calc R 1 . .
C C3 0.6452(6) 0.3273(3) 0.18272(14) 0.0670(9) Uani d . 1 . .
H H3 0.6599 0.2942 0.2185 0.080 Uiso calc R 1 . .
C C4 0.7924(5) 0.3099(2) 0.14056(15) 0.0626(9) Uani d . 1 . .
C C5 0.7716(6) 0.3559(3) 0.08732(15) 0.0696(9) Uani d . 1 . .
H H5 0.8718 0.3431 0.0589 0.084 Uiso calc R 1 . .
C C6 0.6006(6) 0.4213(2) 0.07632(14) 0.0673(9) Uani d . 1 . .
H H6 0.5848 0.4523 0.0399 0.081 Uiso calc R 1 . .
C C7 0.2778(5) 0.5173(2) 0.10220(14) 0.0582(8) Uani d . 1 . .
C C8 -0.0191(5) 0.6171(2) 0.14507(13) 0.0531(8) Uani d . 1 . .
C C9 -0.0435(5) 0.6899(2) 0.09582(13) 0.0557(8) Uani d . 1 . .
C C10 -0.2251(6) 0.6897(3) 0.05965(16) 0.0790(11) Uani d . 1 . .
H H10 -0.3308 0.6400 0.0642 0.095 Uiso calc R 1 . .
C C11 -0.2547(7) 0.7618(3) 0.01659(16) 0.0873(12) Uani d . 1 . .
H H11 -0.3779 0.7598 -0.0083 0.105 Uiso calc R 1 . .
C C12 -0.1070(8) 0.8340(3) 0.01079(16) 0.0870(13) Uani d . 1 . .
C C13 0.0819(9) 0.8367(3) 0.04453(19) 0.1072(16) Uani d . 1 . .
H H13 0.1867 0.8863 0.0388 0.129 Uiso calc R 1 . .
C C14 0.1124(7) 0.7635(3) 0.08740(17) 0.0879(12) Uani d . 1 . .
H H14 0.2395 0.7638 0.1108 0.106 Uiso calc R 1 . .
C C15 -0.1571(5) 0.6200(2) 0.18996(13) 0.0539(8) Uani d . 1 . .
C C16 -0.3251(6) 0.6945(3) 0.18956(14) 0.0667(9) Uani d . 1 . .
C C17 -0.1424(5) 0.5506(2) 0.24042(13) 0.0561(8) Uani d . 1 . .
C C18 -0.3118(6) 0.4975(3) 0.32660(15) 0.0742(10) Uani d . 1 . .
H H18A -0.1840 0.5102 0.3518 0.089 Uiso calc R 1 . .
H H18B -0.3126 0.4264 0.3155 0.089 Uiso calc R 1 . .
C C19 -0.5130(7) 0.5229(4) 0.35748(17) 0.1065(15) Uani d . 1 . .
H H19A -0.5114 0.5937 0.3677 0.160 Uiso calc R 1 . .
H H19B -0.5193 0.4826 0.3923 0.160 Uiso calc R 1 . .
H H19C -0.6383 0.5088 0.3324 0.160 Uiso calc R 1 . .
Cl Cl1 1.00991(17) 0.22922(8) 0.15591(5) 0.0969(4) Uani d . 1 . .
F F1 -0.1365(6) 0.90693(18) -0.03083(11) 0.1356(11) Uani d . 1 . .
N N1 0.1499(4) 0.54859(19) 0.14698(10) 0.0595(7) Uani d . 1 . .
H H1 0.1799 0.5216 0.1805 0.071 Uiso calc R 1 . .
N N2 -0.4597(6) 0.7536(3) 0.19023(14) 0.0981(12) Uani d . 1 . .
O O1 0.2500(5) 0.5501(2) 0.05344(10) 0.0940(9) Uani d . 1 . .
O O2 0.0048(4) 0.49015(17) 0.24988(10) 0.0701(6) Uani d . 1 . .
O O3 -0.3085(4) 0.56200(16) 0.27479(9) 0.0628(6) Uani d . 1 . .

loop_
_atom_site_aniso_label
_atom_site_aniso_U_11
_atom_site_aniso_U_22
_atom_site_aniso_U_33
_atom_site_aniso_U_12
_atom_site_aniso_U_13
_atom_site_aniso_U_23
C1 0.0583(19) 0.0492(16) 0.0460(17) -0.0001(14) 0.0068(15) 0.0007(14)
C2 0.065(2) 0.064(2) 0.056(2) 0.0058(17) 0.0166(17) 0.0054(16)
C3 0.076(2) 0.070(2) 0.055(2) 0.0070(19) 0.0057(18) 0.0142(17)
C4 0.066(2) 0.0532(18) 0.069(2) 0.0047(16) 0.0076(18) 0.0025(16)
C5 0.077(2) 0.073(2) 0.061(2) 0.0152(19) 0.0198(18) 0.0022(18)
C6 0.085(3) 0.066(2) 0.0522(19) 0.0133(19) 0.0115(18) 0.0070(16)
C7 0.069(2) 0.0603(19) 0.0460(19) 0.0017(16) 0.0124(16) 0.0019(15)
C8 0.060(2) 0.0509(17) 0.0482(18) 0.0018(15) -0.0006(15) -0.0051(14)
C9 0.064(2) 0.0523(18) 0.0514(18) 0.0036(16) 0.0030(16) -0.0038(15)
C10 0.083(3) 0.086(3) 0.067(2) -0.013(2) -0.011(2) 0.013(2)
C11 0.093(3) 0.099(3) 0.067(2) 0.003(3) -0.025(2) 0.008(2)
C12 0.137(4) 0.056(2) 0.066(2) 0.008(2) -0.021(3) 0.0120(19)
C13 0.150(4) 0.066(2) 0.102(3) -0.032(3) -0.038(3) 0.026(2)
C14 0.109(3) 0.069(2) 0.083(3) -0.014(2) -0.032(2) 0.012(2)
C15 0.060(2) 0.0543(17) 0.0471(18) 0.0084(15) 0.0011(15) -0.0003(14)
C16 0.073(2) 0.077(2) 0.050(2) 0.019(2) 0.0033(17) 0.0008(17)
C17 0.057(2) 0.0577(19) 0.0537(19) 0.0008(16) 0.0027(16) -0.0077(16)
C18 0.086(3) 0.076(2) 0.060(2) -0.013(2) 0.0093(19) 0.0138(18)
C19 0.095(3) 0.155(4) 0.072(3) 0.002(3) 0.028(2) 0.021(3)
Cl1 0.0849(7) 0.0965(7) 0.1095(8) 0.0329(6) 0.0085(6) 0.0214(6)
F1 0.226(3) 0.0791(16) 0.0970(18) 0.0063(18) -0.0458(19) 0.0293(14)
N1 0.0694(18) 0.0653(16) 0.0443(14) 0.0139(14) 0.0072(13) 0.0055(12)
N2 0.105(3) 0.122(3) 0.068(2) 0.053(2) 0.0133(19) 0.0078(19)
O1 0.110(2) 0.119(2) 0.0542(15) 0.0513(17) 0.0204(14) 0.0236(15)
O2 0.0746(16) 0.0726(14) 0.0636(14) 0.0142(13) 0.0100(12) 0.0111(12)
O3 0.0666(14) 0.0682(13) 0.0543(13) 0.0006(11) 0.0105(11) 0.0010(11)

loop_
_atom_type_symbol
_atom_type_description
_atom_type_scat_dispersion_real
_atom_type_scat_dispersion_imag
_atom_type_scat_source
C C 0.0033 0.0016 'International Tables Vol C Tables 4.2.6.8 and 6.1.1.4'
H H 0.0000 0.0000 'International Tables Vol C Tables 4.2.6.8 and 6.1.1.4'
N N 0.0061 0.0033 'International Tables Vol C Tables 4.2.6.8 and 6.1.1.4'
O O 0.0106 0.0060 'International Tables Vol C Tables 4.2.6.8 and 6.1.1.4'
F F 0.0171 0.0103 'International Tables Vol C Tables 4.2.6.8 and 6.1.1.4'
Cl Cl 0.1484 0.1585 'International Tables Vol C Tables 4.2.6.8 and 6.1.1.4'

loop_
_geom_angle_atom_site_label_1
_geom_angle_atom_site_label_2
_geom_angle_atom_site_label_3
_geom_angle_site_symmetry_1
_geom_angle_site_symmetry_3
_geom_angle
_geom_angle_publ_flag
C2 C1 C6 . . 118.5(3) ?
C2 C1 C7 . . 125.2(3) ?
C6 C1 C7 . . 116.3(3) ?
C3 C2 C1 . . 120.4(3) ?
C3 C2 H2 . . 119.8 ?
C1 C2 H2 . . 119.8 ?
C4 C3 C2 . . 119.7(3) ?
C4 C3 H3 . . 120.2 ?
C2 C3 H3 . . 120.2 ?
C5 C4 C3 . . 121.2(3) ?
C5 C4 Cl1 . . 119.9(3) ?
C3 C4 Cl1 . . 119.0(3) ?
C4 C5 C6 . . 119.1(3) ?
C4 C5 H5 . . 120.5 ?
C6 C5 H5 . . 120.5 ?
C5 C6 C1 . . 121.2(3) ?
C5 C6 H6 . . 119.4 ?
C1 C6 H6 . . 119.4 ?
O1 C7 N1 . . 121.3(3) ?
O1 C7 C1 . . 122.9(3) ?
N1 C7 C1 . . 115.7(3) ?
C15 C8 N1 . . 119.2(3) ?
C15 C8 C9 . . 120.7(3) ?
N1 C8 C9 . . 120.1(3) ?
C10 C9 C14 . . 118.1(3) ?
C10 C9 C8 . . 121.1(3) ?
C14 C9 C8 . . 120.6(3) ?
C9 C10 C11 . . 121.1(4) ?
C9 C10 H10 . . 119.4 ?
C11 C10 H10 . . 119.4 ?
C12 C11 C10 . . 119.7(4) ?
C12 C11 H11 . . 120.2 ?
C10 C11 H11 . . 120.2 ?
C11 C12 F1 . . 120.2(4) ?
C11 C12 C13 . . 122.1(4) ?
F1 C12 C13 . . 117.7(4) ?
C12 C13 C14 . . 118.1(4) ?
C12 C13 H13 . . 121.0 ?
C14 C13 H13 . . 121.0 ?
C9 C14 C13 . . 120.8(4) ?
C9 C14 H14 . . 119.6 ?
C13 C14 H14 . . 119.6 ?
C8 C15 C16 . . 119.2(3) ?
C8 C15 C17 . . 123.8(3) ?
C16 C15 C17 . . 117.0(3) ?
N2 C16 C15 . . 178.8(4) ?
O2 C17 O3 . . 123.6(3) ?
O2 C17 C15 . . 124.5(3) ?
O3 C17 C15 . . 111.9(3) ?
O3 C18 C19 . . 107.2(3) ?
O3 C18 H18A . . 110.3 ?
C19 C18 H18A . . 110.3 ?
O3 C18 H18B . . 110.3 ?
C19 C18 H18B . . 110.3 ?
H18A C18 H18B . . 108.5 ?
C18 C19 H19A . . 109.5 ?
C18 C19 H19B . . 109.5 ?
H19A C19 H19B . . 109.5 ?
C18 C19 H19C . . 109.5 ?
H19A C19 H19C . . 109.5 ?
H19B C19 H19C . . 109.5 ?
C8 N1 C7 . . 128.6(3) ?
C8 N1 H1 . . 115.7 ?
C7 N1 H1 . . 115.7 ?
C17 O3 C18 . . 117.1(3) ?

loop_
_geom_bond_atom_site_label_1
_geom_bond_atom_site_label_2
_geom_bond_site_symmetry_2
_geom_bond_distance
_geom_bond_publ_flag
C1 C2 . 1.381(4) ?
C1 C6 . 1.386(4) ?
C1 C7 . 1.491(4) ?
C2 C3 . 1.378(4) ?
C2 H2 . 0.9300 ?
C3 C4 . 1.369(4) ?
C3 H3 . 0.9300 ?
C4 C5 . 1.364(4) ?
C4 Cl1 . 1.732(3) ?
C5 C6 . 1.374(4) ?
C5 H5 . 0.9300 ?
C6 H6 . 0.9300 ?
C7 O1 . 1.204(4) ?
C7 N1 . 1.380(4) ?
C8 C15 . 1.360(4) ?
C8 N1 . 1.374(4) ?
C8 C9 . 1.484(4) ?
C9 C10 . 1.363(4) ?
C9 C14 . 1.381(5) ?
C10 C11 . 1.376(5) ?
C10 H10 . 0.9300 ?
C11 C12 . 1.324(5) ?
C11 H11 . 0.9300 ?
C12 F1 . 1.361(4) ?
C12 C13 . 1.369(6) ?
C13 C14 . 1.383(5) ?
C13 H13 . 0.9300 ?
C14 H14 . 0.9300 ?
C15 C16 . 1.423(5) ?
C15 C17 . 1.473(4) ?
C16 N2 . 1.135(4) ?
C17 O2 . 1.217(4) ?
C17 O3 . 1.322(4) ?
C18 O3 . 1.461(4) ?
C18 C19 . 1.487(5) ?
C18 H18A . 0.9700 ?
C18 H18B . 0.9700 ?
C19 H19A . 0.9600 ?
C19 H19B . 0.9600 ?
C19 H19C . 0.9600 ?
N1 H1 . 0.8600 ?

loop_
_geom_hbond_atom_site_label_D
_geom_hbond_atom_site_label_H
_geom_hbond_atom_site_label_A
_geom_hbond_site_symmetry_A
_geom_hbond_distance_DH
_geom_hbond_distance_HA
_geom_hbond_distance_DA
_geom_hbond_angle_DHA
N1 H1 O2 . 0.86 2.00 2.668(3) 133.9
C3 H3 N2 2_545 0.93 2.53 3.314(5) 142.8
C6 H6 O1 3_665 0.93 2.41 3.170(4) 139.5
C14 H14 N2 1_655 0.93 2.55 3.463(5) 169.1

loop_
_geom_torsion_atom_site_label_1
_geom_torsion_atom_site_label_2
_geom_torsion_atom_site_label_3
_geom_torsion_atom_site_label_4
_geom_torsion_site_symmetry_1
_geom_torsion_site_symmetry_2
_geom_torsion_site_symmetry_3
_geom_torsion_site_symmetry_4
_geom_torsion
_geom_torsion_publ_flag
C6 C1 C2 C3 . . . . 0.5(5) ?
C7 C1 C2 C3 . . . . -178.5(3) ?
C1 C2 C3 C4 . . . . 0.8(5) ?
C2 C3 C4 C5 . . . . -1.3(5) ?
C2 C3 C4 Cl1 . . . . 177.9(3) ?
C3 C4 C5 C6 . . . . 0.6(5) ?
Cl1 C4 C5 C6 . . . . -178.6(3) ?
C4 C5 C6 C1 . . . . 0.7(5) ?
C2 C1 C6 C5 . . . . -1.3(5) ?
C7 C1 C6 C5 . . . . 177.8(3) ?
C2 C1 C7 O1 . . . . -172.5(3) ?
C6 C1 C7 O1 . . . . 8.5(5) ?
C2 C1 C7 N1 . . . . 8.1(5) ?
C6 C1 C7 N1 . . . . -170.9(3) ?
C15 C8 C9 C10 . . . . -64.0(4) ?
N1 C8 C9 C10 . . . . 118.9(4) ?
C15 C8 C9 C14 . . . . 112.5(4) ?
N1 C8 C9 C14 . . . . -64.7(4) ?
C14 C9 C10 C11 . . . . -1.2(6) ?
C8 C9 C10 C11 . . . . 175.4(3) ?
C9 C10 C11 C12 . . . . -1.4(6) ?
C10 C11 C12 F1 . . . . -178.6(4) ?
C10 C11 C12 C13 . . . . 3.4(7) ?
C11 C12 C13 C14 . . . . -2.7(7) ?
F1 C12 C13 C14 . . . . 179.3(4) ?
C10 C9 C14 C13 . . . . 1.9(6) ?
C8 C9 C14 C13 . . . . -174.7(4) ?
C12 C13 C14 C9 . . . . 0.0(7) ?
N1 C8 C15 C16 . . . . 176.6(3) ?
C9 C8 C15 C16 . . . . -0.5(5) ?
N1 C8 C15 C17 . . . . -2.5(5) ?
C9 C8 C15 C17 . . . . -179.7(3) ?
C8 C15 C17 O2 . . . . 7.0(5) ?
C16 C15 C17 O2 . . . . -172.2(3) ?
C8 C15 C17 O3 . . . . -173.4(3) ?
C16 C15 C17 O3 . . . . 7.4(4) ?
C15 C8 N1 C7 . . . . 164.6(3) ?
C9 C8 N1 C7 . . . . -18.2(5) ?
O1 C7 N1 C8 . . . . 0.0(5) ?
C1 C7 N1 C8 . . . . 179.4(3) ?
O2 C17 O3 C18 . . . . -0.1(4) ?
C15 C17 O3 C18 . . . . -179.7(3) ?
C19 C18 O3 C17 . . . . -179.3(3) ?

loop_
_cod_related_entry_id
_cod_related_entry_database
_cod_related_entry_code
1 ChemSpider 30655696
